data_7050078
loop_
_publ_author_name
'Gianferrara, Teresa'
'Serli, Barbara'
'Zangrando, Ennio'
'Iengo, Elisabetta'
'Alessio, Enzo'

_publ_section_title
;
 Pyridylporphyrins peripherally coordinated to ruthenium-nitrosyls,
 including the water-soluble Na4[Zn&#x00B7;4&#x2032;TPyP{RuCl4(NO)}4]:
 synthesis and structural characterization
;
_journal_issue 7
_journal_name_full 'New Journal of Chemistry'
_journal_page_first 895
_journal_paper_doi 10.1039/b418855a
_journal_volume 29
_journal_year 2005
_chemical_formula_moiety 'C43 H29 Cl4 N6 O Ru, C16 H36 N, 2(C H Cl3)'
_chemical_formula_sum 'C61 H67 Cl10 N7 O Ru'
_chemical_formula_weight 1369.79
_chemical_name_systematic
;
cis-nitrosyl-(5-(4'pyridyl)-10,15,20-trisphenyl-porphyrin)-
tetrachloro-ruthenate(III) tetrabutylamonium dichloroform solvate
;
_space_group_IT_number 2
_symmetry_cell_setting triclinic
_symmetry_space_group_name_Hall '-P 1'
_symmetry_space_group_name_H-M 'P -1'
_atom_sites_solution_hydrogens geom
_atom_sites_solution_primary direct
_atom_sites_solution_secondary difmap
_audit_creation_method SHELXL-97
_cell_angle_alpha 96.46(2)
_cell_angle_beta 96.06(3)
_cell_angle_gamma 106.02(2)
_cell_formula_units_Z 2
_cell_length_a 10.833(3)
_cell_length_b 13.688(4)
_cell_length_c 22.584(4)
_cell_measurement_temperature 150(2)
_cell_volume 3165.4(15)
_computing_cell_refinement 'Mosflm (Acta Cryst. D50, 760, 1994)'
_computing_data_collection 'Nonius Xpress'
_computing_data_reduction 'Scala (Acta Cryst. D50, 760, 1994)'
_computing_molecular_graphics 'Ortep3/windows (Farrugia,1997)'
_computing_publication_material 'Wingx 1.64.05 (Farrugia, 1999)'
_computing_structure_refinement 'SHELX97 (Sheldrick, 1998)'
_computing_structure_solution 'SHELX97 (Sheldrick, 1998)'
_diffrn_ambient_temperature 150(2)
_diffrn_measured_fraction_theta_full 0.930
_diffrn_measured_fraction_theta_max 0.930
_diffrn_measurement_device_type 'image plate dip1030'
_diffrn_measurement_method 'laser scanner'
_diffrn_radiation_monochromator graphite
_diffrn_radiation_source 'fine-focus sealed tube'
_diffrn_radiation_type MoK\a
_diffrn_radiation_wavelength 0.71073
_diffrn_reflns_av_R_equivalents 0.0831
_diffrn_reflns_av_sigmaI/netI 0.0987
_diffrn_reflns_limit_h_max 13
_diffrn_reflns_limit_h_min -13
_diffrn_reflns_limit_k_max 16
_diffrn_reflns_limit_k_min -16
_diffrn_reflns_limit_l_max 26
_diffrn_reflns_limit_l_min -27
_diffrn_reflns_number 18125
_diffrn_reflns_theta_full 26.02
_diffrn_reflns_theta_max 26.02
_diffrn_reflns_theta_min 1.69
_exptl_absorpt_coefficient_mu 0.716
_exptl_absorpt_correction_T_max 0.9890
_exptl_absorpt_correction_T_min 0.7610
_exptl_absorpt_correction_type refdelf
_exptl_absorpt_process_details
;
Parkin S,Moezzi B & Hope H, (1995) J. Appl. Cryst. 28, 53-56
Cubic fit to sin(theta)/lambda - 24 parameters
;
_exptl_crystal_colour purple
_exptl_crystal_density_diffrn 1.437
_exptl_crystal_density_method 'not measured'
_exptl_crystal_description prismatic
_exptl_crystal_F_000 1408
_exptl_crystal_size_max 0.35
_exptl_crystal_size_mid 0.35
_exptl_crystal_size_min 0.12
_refine_diff_density_max 0.736
_refine_diff_density_min -0.990
_refine_diff_density_rms 0.091
_refine_ls_extinction_method none
_refine_ls_goodness_of_fit_ref 1.046
_refine_ls_hydrogen_treatment riding
_refine_ls_matrix_type full
_refine_ls_number_parameters 721
_refine_ls_number_reflns 11615
_refine_ls_number_restraints 0
_refine_ls_restrained_S_all 1.046
_refine_ls_R_factor_all 0.1053
_refine_ls_R_factor_gt 0.0666
_refine_ls_shift/su_max 0.001
_refine_ls_shift/su_mean 0.000
_refine_ls_structure_factor_coef Fsqd
_refine_ls_weighting_details 'calc w=1/[\s^2^(Fo^2^)+(0.0871P)^2^+2.8311P] where P=(Fo^2^+2Fc^2^)/3'
_refine_ls_weighting_scheme calc
_refine_ls_wR_factor_gt 0.1685
_refine_ls_wR_factor_ref 0.2005
_reflns_number_gt 7410
_reflns_number_total 11615
_reflns_threshold_expression >2sigma(I)
_cod_data_source_file b418855a.txt
_cod_data_source_block 1
_cod_original_cell_volume 3165.4(14)
_cod_database_code 7050078

loop_
_symmetry_equiv_pos_as_xyz
'x, y, z'
'-x, -y, -z'

loop_
_atom_site_label
_atom_site_type_symbol
_atom_site_fract_x
_atom_site_fract_y
_atom_site_fract_z
_atom_site_U_iso_or_equiv
_atom_site_adp_type
_atom_site_occupancy
_atom_site_symmetry_multiplicity
_atom_site_calc_flag
_atom_site_refinement_flags
_atom_site_disorder_assembly
_atom_site_disorder_group
Ru Ru 1.14786(4) -0.15974(3) 0.13622(2) 0.04847(15) Uani 1 1 d . . .
Cl1 Cl 1.35313(14) -0.03327(11) 0.14452(8) 0.0623(4) Uani 1 1 d . . .
Cl2 Cl 0.94069(13) -0.28323(11) 0.12561(6) 0.0552(3) Uani 1 1 d . . .
Cl3 Cl 1.20801(16) -0.26426(13) 0.06243(8) 0.0688(4) Uani 1 1 d . . .
Cl4 Cl 1.06631(15) -0.07882(11) 0.06149(6) 0.0578(4) Uani 1 1 d . . .
N1 N 1.2064(6) -0.2254(4) 0.1953(2) 0.0561(14) Uani 1 1 d . . .
O1 O 1.2258(6) -0.2626(5) 0.2257(3) 0.0949(18) Uani 1 1 d . . .
N5 N 0.8951(5) 0.2569(3) 0.3769(2) 0.0503(11) Uani 1 1 d . . .
N2 N 0.7895(4) 0.3520(3) 0.4707(2) 0.0493(10) Uani 1 1 d . . .
H2N H 0.8071 0.2933 0.4625 0.059 Uiso 1 1 calc R . .
N3 N 0.7255(4) 0.1589(3) 0.5230(2) 0.0495(10) Uani 1 1 d . . .
N4 N 0.8306(5) 0.0626(3) 0.4285(2) 0.0521(11) Uani 1 1 d . . .
H4N H 0.8290 0.1254 0.4412 0.063 Uiso 1 1 calc R . .
C1 C 0.9461(6) 0.1987(4) 0.3375(3) 0.0531(13) Uani 1 1 d . . .
C2 C 1.0099(6) 0.2627(4) 0.2971(3) 0.0615(16) Uani 1 1 d . . .
H2 H 1.0542 0.2424 0.2660 0.074 Uiso 1 1 calc R . .
C3 C 0.9958(6) 0.3562(5) 0.3111(3) 0.0613(15) Uani 1 1 d . . .
H3 H 1.0283 0.4141 0.2916 0.074 Uiso 1 1 calc R . .
C4 C 0.9224(6) 0.3541(4) 0.3611(3) 0.0541(13) Uani 1 1 d . . .
C5 C 0.8821(5) 0.4356(4) 0.3878(2) 0.0501(12) Uani 1 1 d . . .
C6 C 0.8191(6) 0.4330(4) 0.4392(3) 0.0513(13) Uani 1 1 d . . .
C7 C 0.7740(6) 0.5134(4) 0.4666(3) 0.0565(14) Uani 1 1 d . . .
H7 H 0.7823 0.5784 0.4537 0.068 Uiso 1 1 calc R . .
C8 C 0.7180(7) 0.4805(4) 0.5137(3) 0.0607(15) Uani 1 1 d . . .
H8 H 0.6789 0.5180 0.5401 0.073 Uiso 1 1 calc R . .
C9 C 0.7276(6) 0.3783(4) 0.5174(2) 0.0515(13) Uani 1 1 d . . .
C10 C 0.6809(5) 0.3204(4) 0.5612(2) 0.0476(12) Uani 1 1 d . . .
C11 C 0.6834(5) 0.2196(4) 0.5645(2) 0.0497(12) Uani 1 1 d . . .
C12 C 0.6379(5) 0.1609(4) 0.6110(3) 0.0536(13) Uani 1 1 d . . .
H12 H 0.6034 0.1842 0.6450 0.064 Uiso 1 1 calc R . .
C13 C 0.6533(6) 0.0655(4) 0.5972(2) 0.0513(13) Uani 1 1 d . . .
H13 H 0.6327 0.0106 0.6201 0.062 Uiso 1 1 calc R . .
C14 C 0.7067(5) 0.0639(4) 0.5415(2) 0.0465(12) Uani 1 1 d . . .
C15 C 0.7326(5) -0.0222(4) 0.5099(2) 0.0478(12) Uani 1 1 d . . .
C16 C 0.7860(5) -0.0206(4) 0.4558(3) 0.0508(13) Uani 1 1 d . . .
C17 C 0.8039(7) -0.1091(5) 0.4204(3) 0.0623(16) Uani 1 1 d . . .
H17 H 0.7799 -0.1777 0.4290 0.075 Uiso 1 1 calc R . .
C18 C 0.8610(6) -0.0764(4) 0.3730(3) 0.0617(15) Uani 1 1 d . . .
H18 H 0.8851 -0.1176 0.3422 0.074 Uiso 1 1 calc R . .
C19 C 0.8786(6) 0.0329(4) 0.3781(2) 0.0517(13) Uani 1 1 d . . .
C20 C 0.9355(6) 0.0945(4) 0.3376(3) 0.0540(13) Uani 1 1 d . . .
N6 N 0.3879(4) 0.2055(3) -0.0216(2) 0.0499(11) Uani 1 1 d . . .
C21 C 0.3526(6) 0.2341(4) -0.0831(3) 0.0558(14) Uani 1 1 d . . .
H21A H 0.3584 0.3081 -0.0777 0.067 Uiso 1 1 calc R . .
H21B H 0.2610 0.1954 -0.0982 0.067 Uiso 1 1 calc R . .
C22 C 0.4349(7) 0.2144(5) -0.1314(3) 0.0679(17) Uani 1 1 d . . .
H22A H 0.4296 0.1406 -0.1385 0.082 Uiso 1 1 calc R . .
H22B H 0.5269 0.2545 -0.1183 0.082 Uiso 1 1 calc R . .
C23 C 0.3821(8) 0.2475(6) -0.1895(4) 0.084(2) Uani 1 1 d . . .
H23A H 0.2863 0.2203 -0.1964 0.101 Uiso 1 1 calc R . .
H23B H 0.4053 0.3234 -0.1845 0.101 Uiso 1 1 calc R . .
C24 C 0.4348(10) 0.2097(8) -0.2432(4) 0.109(3) Uani 1 1 d . . .
H24A H 0.5298 0.2349 -0.2362 0.164 Uiso 1 1 calc R . .
H24B H 0.4021 0.2351 -0.2787 0.164 Uiso 1 1 calc R . .
H24C H 0.4072 0.1344 -0.2500 0.164 Uiso 1 1 calc R . .
C25 C 0.3920(5) 0.0937(4) -0.0275(3) 0.0513(13) Uani 1 1 d . . .
H25A H 0.4648 0.0884 -0.0494 0.062 Uiso 1 1 calc R . .
H25B H 0.4115 0.0774 0.0135 0.062 Uiso 1 1 calc R . .
C26 C 0.2711(6) 0.0135(4) -0.0589(3) 0.0540(13) Uani 1 1 d . . .
H26A H 0.2532 0.0250 -0.1011 0.065 Uiso 1 1 calc R . .
H26B H 0.1962 0.0185 -0.0384 0.065 Uiso 1 1 calc R . .
C27 C 0.2891(6) -0.0924(4) -0.0579(3) 0.0549(13) Uani 1 1 d . . .
H27A H 0.3634 -0.0967 -0.0790 0.066 Uiso 1 1 calc R . .
H27B H 0.3103 -0.1019 -0.0157 0.066 Uiso 1 1 calc R . .
C28 C 0.1700(6) -0.1782(5) -0.0873(3) 0.0671(16) Uani 1 1 d . . .
H28A H 0.0979 -0.1781 -0.0646 0.101 Uiso 1 1 calc R . .
H28B H 0.1888 -0.2443 -0.0877 0.101 Uiso 1 1 calc R . .
H28C H 0.1463 -0.1678 -0.1287 0.101 Uiso 1 1 calc R . .
C29 C 0.2825(6) 0.2215(4) 0.0158(3) 0.0558(14) Uani 1 1 d . . .
H29A H 0.2737 0.2910 0.0131 0.067 Uiso 1 1 calc R . .
H29B H 0.1987 0.1711 -0.0024 0.067 Uiso 1 1 calc R . .
C30 C 0.3070(7) 0.2108(5) 0.0810(3) 0.0688(17) Uani 1 1 d . . .
H30A H 0.3788 0.2702 0.1022 0.083 Uiso 1 1 calc R . .
H30B H 0.3327 0.1475 0.0849 0.083 Uiso 1 1 calc R . .
C31 C 0.1844(8) 0.2058(5) 0.1093(4) 0.086(2) Uani 1 1 d . . .
H31A H 0.1549 0.2663 0.1021 0.103 Uiso 1 1 calc R . .
H31B H 0.1149 0.1433 0.0900 0.103 Uiso 1 1 calc R . .
C32 C 0.2075(11) 0.2037(7) 0.1756(4) 0.121(4) Uani 1 1 d . . .
H32A H 0.2424 0.1467 0.1829 0.181 Uiso 1 1 calc R . .
H32B H 0.1254 0.1946 0.1920 0.181 Uiso 1 1 calc R . .
H32C H 0.2697 0.2687 0.1954 0.181 Uiso 1 1 calc R . .
C33 C 0.5218(5) 0.2716(4) 0.0085(3) 0.0515(13) Uani 1 1 d . . .
H33A H 0.5869 0.2562 -0.0158 0.062 Uiso 1 1 calc R . .
H33B H 0.5390 0.2513 0.0485 0.062 Uiso 1 1 calc R . .
C34 C 0.5420(6) 0.3871(4) 0.0167(3) 0.0587(15) Uani 1 1 d . . .
H34A H 0.4704 0.4030 0.0358 0.070 Uiso 1 1 calc R . .
H34B H 0.5409 0.4108 -0.0231 0.070 Uiso 1 1 calc R . .
C35 C 0.6718(7) 0.4436(5) 0.0560(3) 0.0720(18) Uani 1 1 d . . .
H35A H 0.7401 0.4157 0.0415 0.086 Uiso 1 1 calc R . .
H35B H 0.6945 0.5172 0.0512 0.086 Uiso 1 1 calc R . .
C36 C 0.6711(8) 0.4348(6) 0.1223(4) 0.091(2) Uani 1 1 d . . .
H36A H 0.6037 0.4621 0.1372 0.137 Uiso 1 1 calc R . .
H36B H 0.7559 0.4741 0.1449 0.137 Uiso 1 1 calc R . .
H36C H 0.6533 0.3624 0.1277 0.137 Uiso 1 1 calc R . .
N1A N 1.0865(4) -0.0643(3) 0.20073(19) 0.0473(10) Uani 1 1 d . . .
C2A C 1.1581(6) -0.0255(5) 0.2549(3) 0.0555(14) Uani 1 1 d . . .
H2A H 1.2412 -0.0358 0.2629 0.067 Uiso 1 1 calc R . .
C3A C 1.1143(6) 0.0294(5) 0.2997(3) 0.0575(14) Uani 1 1 d . . .
H3A H 1.1678 0.0566 0.3373 0.069 Uiso 1 1 calc R . .
C4A C 0.9922(6) 0.0444(4) 0.2894(2) 0.0529(13) Uani 1 1 d . . .
C5A C 0.9212(6) 0.0070(5) 0.2321(3) 0.0574(14) Uani 1 1 d . . .
H5A H 0.8394 0.0184 0.2222 0.069 Uiso 1 1 calc R . .
C6A C 0.9716(6) -0.0469(5) 0.1898(3) 0.0555(14) Uani 1 1 d . . .
H6A H 0.9218 -0.0727 0.1512 0.067 Uiso 1 1 calc R . .
C1B C 0.9064(5) 0.5307(4) 0.3590(3) 0.0518(13) Uani 1 1 d . . .
C2B C 0.8583(6) 0.5255(5) 0.2985(3) 0.0593(15) Uani 1 1 d . . .
H2B H 0.8084 0.4611 0.2762 0.071 Uiso 1 1 calc R . .
C3B C 0.8823(7) 0.6132(5) 0.2702(3) 0.0633(16) Uani 1 1 d . . .
H3B H 0.8475 0.6087 0.2292 0.076 Uiso 1 1 calc R . .
C4B C 0.9568(6) 0.7062(5) 0.3023(3) 0.0595(15) Uani 1 1 d . . .
H4B H 0.9751 0.7657 0.2829 0.071 Uiso 1 1 calc R . .
C5B C 1.0049(6) 0.7139(5) 0.3620(3) 0.0610(15) Uani 1 1 d . . .
H5B H 1.0547 0.7787 0.3839 0.073 Uiso 1 1 calc R . .
C6B C 0.9807(5) 0.6268(4) 0.3904(3) 0.0543(13) Uani 1 1 d . . .
H6B H 1.0150 0.6325 0.4315 0.065 Uiso 1 1 calc R . .
C1C C 0.6227(6) 0.3704(4) 0.6094(2) 0.0522(13) Uani 1 1 d . . .
C2C C 0.6968(7) 0.4194(6) 0.6629(3) 0.081(2) Uani 1 1 d . . .
H2C H 0.7856 0.4213 0.6696 0.097 Uiso 1 1 calc R . .
C3C C 0.6454(8) 0.4657(7) 0.7069(4) 0.091(2) Uani 1 1 d . . .
H3C H 0.6992 0.5003 0.7434 0.110 Uiso 1 1 calc R . .
C4C C 0.5181(8) 0.4628(5) 0.6992(3) 0.0727(19) Uani 1 1 d . . .
H4C H 0.4829 0.4949 0.7300 0.087 Uiso 1 1 calc R . .
C5C C 0.4410(8) 0.4128(7) 0.6460(3) 0.089(2) Uani 1 1 d . . .
H5C H 0.3516 0.4090 0.6399 0.107 Uiso 1 1 calc R . .
C6C C 0.4960(7) 0.3676(7) 0.6013(3) 0.082(2) Uani 1 1 d . . .
H6C H 0.4434 0.3342 0.5643 0.098 Uiso 1 1 calc R . .
C1D C 0.7018(5) -0.1200(4) 0.5357(2) 0.0536(13) Uani 1 1 d . . .
C2D C 0.5771(6) -0.1640(4) 0.5495(3) 0.0555(14) Uani 1 1 d . . .
H2D H 0.5107 -0.1325 0.5408 0.067 Uiso 1 1 calc R . .
C3D C 0.5496(6) -0.2527(4) 0.5758(3) 0.0568(14) Uani 1 1 d . . .
H3D H 0.4653 -0.2809 0.5857 0.068 Uiso 1 1 calc R . .
C4D C 0.6443(6) -0.3002(5) 0.5875(3) 0.0608(15) Uani 1 1 d . . .
H4D H 0.6250 -0.3608 0.6058 0.073 Uiso 1 1 calc R . .
C5D C 0.7680(6) -0.2602(5) 0.5728(3) 0.0583(14) Uani 1 1 d . . .
H5D H 0.8326 -0.2938 0.5803 0.070 Uiso 1 1 calc R . .
C6D C 0.7958(6) -0.1706(4) 0.5471(3) 0.0545(13) Uani 1 1 d . . .
H6D H 0.8803 -0.1431 0.5371 0.065 Uiso 1 1 calc R . .
C50 C 0.1294(8) 0.4943(5) 0.1041(4) 0.079(2) Uani 1 1 d . . .
H50 H 0.1192 0.5636 0.0995 0.095 Uiso 1 1 calc R . .
Cl5 Cl 0.0474(2) 0.44796(18) 0.16366(10) 0.0968(6) Uani 1 1 d . . .
Cl6 Cl 0.2958(2) 0.50577(17) 0.12116(10) 0.0894(6) Uani 1 1 d . . .
Cl7 Cl 0.0621(3) 0.41099(16) 0.03698(10) 0.1022(7) Uani 1 1 d . . .
C60 C 0.5511(8) 0.1629(6) 0.2530(4) 0.087(2) Uani 1 1 d . . .
H60 H 0.4693 0.1231 0.2259 0.104 Uiso 1 1 calc R . .
Cl8 Cl 0.5377(3) 0.28360(19) 0.27985(12) 0.1228(9) Uani 1 1 d . . .
Cl9 Cl 0.5759(2) 0.09299(17) 0.31154(11) 0.0978(6) Uani 1 1 d . . .
Cl10 Cl 0.6809(3) 0.1793(2) 0.21130(12) 0.1136(8) Uani 1 1 d . . .

loop_
_atom_site_aniso_label
_atom_site_aniso_U_11
_atom_site_aniso_U_22
_atom_site_aniso_U_33
_atom_site_aniso_U_23
_atom_site_aniso_U_13
_atom_site_aniso_U_12
Ru 0.0457(3) 0.0476(3) 0.0527(3) 0.00259(19) 0.01230(18) 0.0145(2)
Cl1 0.0482(8) 0.0533(8) 0.0799(10) -0.0043(7) 0.0165(7) 0.0087(7)
Cl2 0.0482(8) 0.0552(8) 0.0592(8) 0.0042(6) 0.0113(6) 0.0104(6)
Cl3 0.0682(10) 0.0676(10) 0.0715(10) 0.0098(8) 0.0182(8) 0.0188(8)
Cl4 0.0674(9) 0.0574(8) 0.0521(8) 0.0077(6) 0.0139(6) 0.0221(7)
N1 0.061(3) 0.053(3) 0.046(3) -0.003(2) 0.023(3) 0.002(3)
O1 0.077(4) 0.104(5) 0.108(5) -0.013(4) 0.012(4) 0.046(4)
N5 0.061(3) 0.044(2) 0.050(3) 0.0034(19) 0.013(2) 0.020(2)
N2 0.053(3) 0.044(2) 0.054(3) 0.004(2) 0.012(2) 0.017(2)
N3 0.049(3) 0.050(3) 0.049(3) 0.001(2) 0.008(2) 0.017(2)
N4 0.058(3) 0.046(2) 0.053(3) 0.000(2) 0.014(2) 0.018(2)
C1 0.056(3) 0.056(3) 0.053(3) 0.006(3) 0.017(3) 0.023(3)
C2 0.075(4) 0.055(3) 0.060(4) 0.001(3) 0.029(3) 0.022(3)
C3 0.076(4) 0.050(3) 0.060(4) 0.006(3) 0.028(3) 0.016(3)
C4 0.054(3) 0.051(3) 0.056(3) 0.003(3) 0.015(3) 0.013(3)
C5 0.053(3) 0.047(3) 0.049(3) 0.002(2) 0.011(2) 0.013(3)
C6 0.052(3) 0.050(3) 0.052(3) 0.002(2) 0.012(2) 0.015(3)
C7 0.063(4) 0.046(3) 0.064(4) 0.009(3) 0.022(3) 0.017(3)
C8 0.083(4) 0.049(3) 0.058(4) 0.004(3) 0.026(3) 0.028(3)
C9 0.055(3) 0.049(3) 0.051(3) 0.001(2) 0.012(3) 0.017(3)
C10 0.046(3) 0.050(3) 0.048(3) 0.004(2) 0.011(2) 0.018(3)
C11 0.046(3) 0.054(3) 0.049(3) 0.002(2) 0.011(2) 0.015(3)
C12 0.052(3) 0.056(3) 0.051(3) 0.003(3) 0.014(2) 0.013(3)
C13 0.059(3) 0.048(3) 0.050(3) 0.008(2) 0.012(2) 0.019(3)
C14 0.047(3) 0.049(3) 0.045(3) 0.004(2) 0.006(2) 0.017(2)
C15 0.046(3) 0.052(3) 0.044(3) 0.002(2) 0.003(2) 0.015(3)
C16 0.052(3) 0.049(3) 0.052(3) 0.002(2) 0.010(2) 0.017(3)
C17 0.082(5) 0.051(3) 0.054(3) 0.005(3) 0.021(3) 0.016(3)
C18 0.075(4) 0.050(3) 0.058(4) -0.005(3) 0.014(3) 0.017(3)
C19 0.055(3) 0.053(3) 0.048(3) 0.000(2) 0.007(2) 0.019(3)
C20 0.060(4) 0.052(3) 0.049(3) -0.001(2) 0.012(3) 0.016(3)
N6 0.048(3) 0.044(2) 0.059(3) 0.005(2) 0.010(2) 0.016(2)
C21 0.057(4) 0.047(3) 0.068(4) 0.013(3) 0.005(3) 0.023(3)
C22 0.068(4) 0.074(4) 0.071(4) 0.017(3) 0.012(3) 0.031(4)
C23 0.093(6) 0.088(5) 0.088(5) 0.028(4) 0.031(4) 0.040(5)
C24 0.107(7) 0.135(8) 0.085(6) 0.034(6) 0.022(5) 0.023(6)
C25 0.047(3) 0.051(3) 0.055(3) 0.004(2) 0.009(2) 0.014(3)
C26 0.052(3) 0.049(3) 0.063(4) 0.011(3) 0.010(3) 0.016(3)
C27 0.051(3) 0.053(3) 0.059(3) 0.006(3) 0.007(3) 0.013(3)
C28 0.064(4) 0.055(4) 0.073(4) 0.002(3) 0.014(3) 0.005(3)
C29 0.047(3) 0.045(3) 0.080(4) 0.006(3) 0.016(3) 0.019(3)
C30 0.065(4) 0.071(4) 0.074(4) 0.011(3) 0.031(3) 0.019(3)
C31 0.092(6) 0.056(4) 0.122(7) 0.016(4) 0.063(5) 0.022(4)
C32 0.166(10) 0.103(7) 0.109(7) 0.025(6) 0.088(7) 0.035(7)
C33 0.042(3) 0.047(3) 0.064(4) 0.007(2) 0.008(2) 0.011(2)
C34 0.056(4) 0.046(3) 0.075(4) 0.005(3) 0.016(3) 0.015(3)
C35 0.062(4) 0.060(4) 0.086(5) -0.003(3) 0.013(3) 0.008(3)
C36 0.084(5) 0.088(5) 0.083(5) -0.010(4) -0.005(4) 0.008(4)
N1A 0.047(3) 0.049(2) 0.045(2) 0.0031(19) 0.0099(19) 0.012(2)
C2A 0.054(3) 0.064(4) 0.054(3) 0.003(3) 0.009(3) 0.028(3)
C3A 0.054(3) 0.063(4) 0.053(3) -0.003(3) 0.005(3) 0.019(3)
C4A 0.063(4) 0.045(3) 0.047(3) 0.000(2) 0.015(3) 0.011(3)
C5A 0.050(3) 0.068(4) 0.053(3) -0.003(3) 0.007(3) 0.020(3)
C6A 0.048(3) 0.068(4) 0.052(3) -0.001(3) 0.009(2) 0.024(3)
C1B 0.050(3) 0.053(3) 0.052(3) 0.003(2) 0.016(2) 0.014(3)
C2B 0.071(4) 0.054(3) 0.052(3) 0.006(3) 0.013(3) 0.016(3)
C3B 0.081(4) 0.064(4) 0.050(3) 0.009(3) 0.019(3) 0.026(3)
C4B 0.070(4) 0.048(3) 0.069(4) 0.015(3) 0.027(3) 0.024(3)
C5B 0.054(4) 0.055(3) 0.071(4) 0.002(3) 0.012(3) 0.013(3)
C6B 0.049(3) 0.055(3) 0.059(3) 0.002(3) 0.010(3) 0.017(3)
C1C 0.059(4) 0.050(3) 0.048(3) 0.004(2) 0.017(3) 0.016(3)
C2C 0.060(4) 0.099(5) 0.070(4) -0.024(4) 0.011(3) 0.015(4)
C3C 0.086(6) 0.103(6) 0.067(5) -0.027(4) 0.009(4) 0.014(5)
C4C 0.103(6) 0.064(4) 0.066(4) 0.007(3) 0.039(4) 0.041(4)
C5C 0.085(5) 0.129(7) 0.073(5) 0.001(5) 0.015(4) 0.068(5)
C6C 0.069(4) 0.125(6) 0.056(4) -0.011(4) 0.007(3) 0.045(5)
C1D 0.050(3) 0.059(3) 0.045(3) -0.005(2) 0.006(2) 0.009(3)
C2D 0.056(3) 0.057(3) 0.051(3) -0.004(3) 0.006(3) 0.016(3)
C3D 0.055(3) 0.052(3) 0.058(4) 0.002(3) 0.015(3) 0.008(3)
C4D 0.073(4) 0.048(3) 0.055(4) 0.002(3) 0.014(3) 0.008(3)
C5D 0.063(4) 0.054(3) 0.055(3) 0.001(3) 0.005(3) 0.017(3)
C6D 0.054(3) 0.053(3) 0.056(3) 0.000(3) 0.013(3) 0.014(3)
C50 0.085(5) 0.054(4) 0.094(5) 0.019(4) 0.011(4) 0.011(4)
Cl5 0.0821(14) 0.1073(15) 0.0948(15) 0.0020(12) 0.0295(11) 0.0164(12)
Cl6 0.0735(12) 0.0975(14) 0.0900(13) 0.0156(10) 0.0186(10) 0.0097(10)
Cl7 0.1255(19) 0.0813(13) 0.0812(14) 0.0183(10) -0.0094(12) 0.0058(12)
C60 0.095(6) 0.082(5) 0.072(5) 0.001(4) 0.021(4) 0.008(4)
Cl8 0.180(3) 0.0949(16) 0.1050(18) 0.0121(13) 0.0539(18) 0.0482(18)
Cl9 0.1048(16) 0.0916(14) 0.0981(15) 0.0192(11) 0.0352(12) 0.0208(12)
Cl10 0.1067(18) 0.143(2) 0.1055(17) 0.0334(15) 0.0523(14) 0.0405(16)

loop_
_atom_type_symbol
_atom_type_description
_atom_type_scat_dispersion_real
_atom_type_scat_dispersion_imag
_atom_type_scat_source
C C 0.0033 0.0016 'International Tables Vol C Tables 4.2.6.8 and 6.1.1.4'
H H 0.0000 0.0000 'International Tables Vol C Tables 4.2.6.8 and 6.1.1.4'
N N 0.0061 0.0033 'International Tables Vol C Tables 4.2.6.8 and 6.1.1.4'
O O 0.0106 0.0060 'International Tables Vol C Tables 4.2.6.8 and 6.1.1.4'
Cl Cl 0.1484 0.1585 'International Tables Vol C Tables 4.2.6.8 and 6.1.1.4'
Ru Ru -1.2594 0.8363 'International Tables Vol C Tables 4.2.6.8 and 6.1.1.4'

loop_
_geom_angle_atom_site_label_1
_geom_angle_atom_site_label_2
_geom_angle_atom_site_label_3
_geom_angle
_geom_angle_site_symmetry_1
_geom_angle_site_symmetry_3
_geom_angle_publ_flag
N1 Ru N1A 91.5(2) . . ?
N1 Ru Cl3 90.58(17) . . ?
N1A Ru Cl3 177.59(13) . . ?
N1 Ru Cl4 178.13(17) . . ?
N1A Ru Cl4 87.92(12) . . ?
Cl3 Ru Cl4 89.99(6) . . ?
N1 Ru Cl2 89.00(17) . . ?
N1A Ru Cl2 89.17(13) . . ?
Cl3 Ru Cl2 89.59(6) . . ?
Cl4 Ru Cl2 89.22(6) . . ?
N1 Ru Cl1 92.79(18) . . ?
N1A Ru Cl1 90.76(13) . . ?
Cl3 Ru Cl1 90.41(6) . . ?
Cl4 Ru Cl1 88.99(6) . . ?
Cl2 Ru Cl1 178.21(6) . . ?
O1 N1 Ru 173.1(7) . . ?
C4 N5 C1 107.3(5) . . ?
C6 N2 C9 108.0(4) . . ?
C14 N3 C11 107.6(4) . . ?
C16 N4 C19 108.5(4) . . ?
N5 C1 C20 124.9(5) . . ?
N5 C1 C2 108.7(5) . . ?
C20 C1 C2 126.4(5) . . ?
C3 C2 C1 107.8(5) . . ?
C2 C3 C4 108.2(5) . . ?
N5 C4 C5 125.7(5) . . ?
N5 C4 C3 108.0(5) . . ?
C5 C4 C3 126.2(5) . . ?
C4 C5 C6 124.5(5) . . ?
C4 C5 C1B 117.4(5) . . ?
C6 C5 C1B 118.0(5) . . ?
N2 C6 C5 125.2(5) . . ?
N2 C6 C7 108.9(5) . . ?
C5 C6 C7 125.9(5) . . ?
C8 C7 C6 107.5(5) . . ?
C7 C8 C9 108.1(5) . . ?
N2 C9 C10 128.3(5) . . ?
N2 C9 C8 107.5(5) . . ?
C10 C9 C8 124.1(5) . . ?
C9 C10 C11 125.5(5) . . ?
C9 C10 C1C 117.2(5) . . ?
C11 C10 C1C 117.2(5) . . ?
N3 C11 C10 126.0(5) . . ?
N3 C11 C12 108.7(5) . . ?
C10 C11 C12 125.3(5) . . ?
C13 C12 C11 107.5(5) . . ?
C12 C13 C14 107.2(5) . . ?
N3 C14 C15 125.4(5) . . ?
N3 C14 C13 109.0(4) . . ?
C15 C14 C13 125.7(5) . . ?
C16 C15 C14 124.1(5) . . ?
C16 C15 C1D 118.0(5) . . ?
C14 C15 C1D 117.9(5) . . ?
N4 C16 C15 126.4(5) . . ?
N4 C16 C17 108.6(5) . . ?
C15 C16 C17 125.0(5) . . ?
C18 C17 C16 107.4(5) . . ?
C17 C18 C19 107.1(5) . . ?
N4 C19 C20 127.5(5) . . ?
N4 C19 C18 108.3(5) . . ?
C20 C19 C18 124.2(5) . . ?
C19 C20 C1 126.8(5) . . ?
C19 C20 C4A 116.7(5) . . ?
C1 C20 C4A 116.5(5) . . ?
C33 N6 C21 111.6(4) . . ?
C33 N6 C25 106.5(4) . . ?
C21 N6 C25 110.8(4) . . ?
C33 N6 C29 111.0(4) . . ?
C21 N6 C29 105.9(4) . . ?
C25 N6 C29 111.2(4) . . ?
N6 C21 C22 116.5(4) . . ?
C21 C22 C23 107.8(5) . . ?
C24 C23 C22 112.2(6) . . ?
C26 C25 N6 116.4(4) . . ?
C25 C26 C27 109.5(5) . . ?
C28 C27 C26 113.0(5) . . ?
C30 C29 N6 115.1(5) . . ?
C29 C30 C31 109.5(6) . . ?
C32 C31 C30 111.3(8) . . ?
N6 C33 C34 115.7(4) . . ?
C33 C34 C35 110.5(5) . . ?
C36 C35 C34 113.7(6) . . ?
C6A N1A C2A 118.2(5) . . ?
C6A N1A Ru 120.5(4) . . ?
C2A N1A Ru 121.1(4) . . ?
N1A C2A C3A 122.0(5) . . ?
C2A C3A C4A 120.1(5) . . ?
C3A C4A C5A 117.1(5) . . ?
C3A C4A C20 122.3(5) . . ?
C5A C4A C20 120.6(5) . . ?
C6A C5A C4A 119.3(5) . . ?
N1A C6A C5A 123.2(5) . . ?
C2B C1B C6B 117.9(5) . . ?
C2B C1B C5 120.3(5) . . ?
C6B C1B C5 121.8(5) . . ?
C1B C2B C3B 121.3(6) . . ?
C4B C3B C2B 119.3(6) . . ?
C5B C4B C3B 120.7(6) . . ?
C4B C5B C6B 120.0(6) . . ?
C5B C6B C1B 120.8(6) . . ?
C6C C1C C2C 118.3(6) . . ?
C6C C1C C10 121.2(5) . . ?
C2C C1C C10 120.5(6) . . ?
C1C C2C C3C 121.1(7) . . ?
C4C C3C C2C 120.9(7) . . ?
C3C C4C C5C 119.1(6) . . ?
C4C C5C C6C 119.1(7) . . ?
C1C C6C C5C 121.6(7) . . ?
C6D C1D C2D 118.0(6) . . ?
C6D C1D C15 121.3(5) . . ?
C2D C1D C15 120.7(5) . . ?
C3D C2D C1D 120.8(6) . . ?
C4D C3D C2D 120.1(6) . . ?
C3D C4D C5D 120.6(6) . . ?
C6D C5D C4D 119.3(6) . . ?
C5D C6D C1D 121.2(6) . . ?
Cl7 C50 Cl6 110.6(5) . . ?
Cl7 C50 Cl5 109.9(4) . . ?
Cl6 C50 Cl5 109.5(4) . . ?
Cl8 C60 Cl10 108.7(4) . . ?
Cl8 C60 Cl9 112.2(4) . . ?
Cl10 C60 Cl9 109.6(5) . . ?

loop_
_geom_bond_atom_site_label_1
_geom_bond_atom_site_label_2
_geom_bond_distance
_geom_bond_site_symmetry_2
_geom_bond_publ_flag
Ru N1 1.843(6) . ?
Ru N1A 2.127(4) . ?
Ru Cl3 2.3360(18) . ?
Ru Cl4 2.3455(16) . ?
Ru Cl2 2.3774(16) . ?
Ru Cl1 2.3855(17) . ?
N1 O1 0.939(7) . ?
N5 C4 1.377(7) . ?
N5 C1 1.385(7) . ?
N2 C6 1.367(7) . ?
N2 C9 1.374(7) . ?
N3 C14 1.378(7) . ?
N3 C11 1.379(7) . ?
N4 C16 1.352(7) . ?
N4 C19 1.369(7) . ?
C1 C20 1.400(8) . ?
C1 C2 1.433(8) . ?
C2 C3 1.337(8) . ?
C3 C4 1.446(8) . ?
C4 C5 1.405(7) . ?
C5 C6 1.406(8) . ?
C5 C1B 1.492(8) . ?
C6 C7 1.427(7) . ?
C7 C8 1.342(8) . ?
C8 C9 1.443(8) . ?
C9 C10 1.387(8) . ?
C10 C11 1.397(7) . ?
C10 C1C 1.505(7) . ?
C11 C12 1.439(8) . ?
C12 C13 1.368(7) . ?
C13 C14 1.438(7) . ?
C14 C15 1.419(7) . ?
C15 C16 1.405(8) . ?
C15 C1D 1.488(8) . ?
C16 C17 1.444(8) . ?
C17 C18 1.350(8) . ?
C18 C19 1.445(8) . ?
C19 C20 1.389(8) . ?
C20 C4A 1.496(7) . ?
N6 C33 1.521(7) . ?
N6 C21 1.523(7) . ?
N6 C25 1.534(7) . ?
N6 C29 1.537(7) . ?
C21 C22 1.527(9) . ?
C22 C23 1.540(10) . ?
C23 C24 1.494(11) . ?
C25 C26 1.503(8) . ?
C26 C27 1.517(8) . ?
C27 C28 1.513(8) . ?
C29 C30 1.500(9) . ?
C30 C31 1.523(9) . ?
C31 C32 1.496(13) . ?
C33 C34 1.521(7) . ?
C34 C35 1.531(9) . ?
C35 C36 1.517(11) . ?
N1A C6A 1.334(7) . ?
N1A C2A 1.344(7) . ?
C2A C3A 1.393(8) . ?
C3A C4A 1.394(8) . ?
C4A C5A 1.397(8) . ?
C5A C6A 1.390(8) . ?
C1B C2B 1.395(8) . ?
C1B C6B 1.403(8) . ?
C2B C3B 1.398(8) . ?
C3B C4B 1.378(9) . ?
C4B C5B 1.377(9) . ?
C5B C6B 1.391(8) . ?
C1C C6C 1.354(9) . ?
C1C C2C 1.367(9) . ?
C2C C3C 1.369(10) . ?
C3C C4C 1.361(11) . ?
C4C C5C 1.377(11) . ?
C5C C6C 1.396(9) . ?
C1D C6D 1.400(8) . ?
C1D C2D 1.403(8) . ?
C2D C3D 1.384(8) . ?
C3D C4D 1.376(9) . ?
C4D C5D 1.390(9) . ?
C5D C6D 1.387(8) . ?
C50 Cl7 1.745(8) . ?
C50 Cl6 1.763(8) . ?
C50 Cl5 1.771(8) . ?
C60 Cl8 1.745(8) . ?
C60 Cl10 1.752(8) . ?
C60 Cl9 1.756(8) . ?

loop_
_geom_torsion_atom_site_label_1
_geom_torsion_atom_site_label_2
_geom_torsion_atom_site_label_3
_geom_torsion_atom_site_label_4
_geom_torsion
_geom_torsion_site_symmetry_1
_geom_torsion_site_symmetry_2
_geom_torsion_site_symmetry_3
_geom_torsion_site_symmetry_4
_geom_torsion_publ_flag
N1A Ru N1 O1 71(6) . . . . ?
Cl3 Ru N1 O1 -108(6) . . . . ?
Cl4 Ru N1 O1 0(11) . . . . ?
Cl2 Ru N1 O1 -18(6) . . . . ?
Cl1 Ru N1 O1 162(6) . . . . ?
C4 N5 C1 C20 -178.2(6) . . . . ?
C4 N5 C1 C2 1.6(7) . . . . ?
N5 C1 C2 C3 -1.1(8) . . . . ?
C20 C1 C2 C3 178.7(6) . . . . ?
C1 C2 C3 C4 0.1(8) . . . . ?
C1 N5 C4 C5 176.6(6) . . . . ?
C1 N5 C4 C3 -1.5(7) . . . . ?
C2 C3 C4 N5 0.9(7) . . . . ?
C2 C3 C4 C5 -177.2(6) . . . . ?
N5 C4 C5 C6 7.2(10) . . . . ?
C3 C4 C5 C6 -175.1(6) . . . . ?
N5 C4 C5 C1B -171.9(5) . . . . ?
C3 C4 C5 C1B 5.8(9) . . . . ?
C9 N2 C6 C5 -179.5(6) . . . . ?
C9 N2 C6 C7 -0.3(7) . . . . ?
C4 C5 C6 N2 0.7(10) . . . . ?
C1B C5 C6 N2 179.8(5) . . . . ?
C4 C5 C6 C7 -178.3(6) . . . . ?
C1B C5 C6 C7 0.8(9) . . . . ?
N2 C6 C7 C8 -0.1(7) . . . . ?
C5 C6 C7 C8 179.1(6) . . . . ?
C6 C7 C8 C9 0.5(7) . . . . ?
C6 N2 C9 C10 -179.5(6) . . . . ?
C6 N2 C9 C8 0.5(7) . . . . ?
C7 C8 C9 N2 -0.6(7) . . . . ?
C7 C8 C9 C10 179.4(6) . . . . ?
N2 C9 C10 C11 -3.0(10) . . . . ?
C8 C9 C10 C11 177.0(6) . . . . ?
N2 C9 C10 C1C 176.9(5) . . . . ?
C8 C9 C10 C1C -3.1(9) . . . . ?
C14 N3 C11 C10 -177.4(5) . . . . ?
C14 N3 C11 C12 0.6(6) . . . . ?
C9 C10 C11 N3 -4.0(9) . . . . ?
C1C C10 C11 N3 176.0(5) . . . . ?
C9 C10 C11 C12 178.3(6) . . . . ?
C1C C10 C11 C12 -1.7(8) . . . . ?
N3 C11 C12 C13 0.2(7) . . . . ?
C10 C11 C12 C13 178.2(5) . . . . ?
C11 C12 C13 C14 -0.9(7) . . . . ?
C11 N3 C14 C15 177.3(5) . . . . ?
C11 N3 C14 C13 -1.2(6) . . . . ?
C12 C13 C14 N3 1.3(6) . . . . ?
C12 C13 C14 C15 -177.2(5) . . . . ?
N3 C14 C15 C16 2.4(9) . . . . ?
C13 C14 C15 C16 -179.4(5) . . . . ?
N3 C14 C15 C1D -177.8(5) . . . . ?
C13 C14 C15 C1D 0.4(8) . . . . ?
C19 N4 C16 C15 178.0(6) . . . . ?
C19 N4 C16 C17 -1.1(7) . . . . ?
C14 C15 C16 N4 6.0(9) . . . . ?
C1D C15 C16 N4 -173.8(5) . . . . ?
C14 C15 C16 C17 -174.9(5) . . . . ?
C1D C15 C16 C17 5.3(9) . . . . ?
N4 C16 C17 C18 1.0(7) . . . . ?
C15 C16 C17 C18 -178.2(6) . . . . ?
C16 C17 C18 C19 -0.4(7) . . . . ?
C16 N4 C19 C20 -178.9(6) . . . . ?
C16 N4 C19 C18 0.9(7) . . . . ?
C17 C18 C19 N4 -0.3(7) . . . . ?
C17 C18 C19 C20 179.5(6) . . . . ?
N4 C19 C20 C1 -5.6(10) . . . . ?
C18 C19 C20 C1 174.7(6) . . . . ?
N4 C19 C20 C4A 174.0(5) . . . . ?
C18 C19 C20 C4A -5.8(9) . . . . ?
N5 C1 C20 C19 -3.1(10) . . . . ?
C2 C1 C20 C19 177.1(6) . . . . ?
N5 C1 C20 C4A 177.3(5) . . . . ?
C2 C1 C20 C4A -2.4(9) . . . . ?
C33 N6 C21 C22 65.2(6) . . . . ?
C25 N6 C21 C22 -53.2(7) . . . . ?
C29 N6 C21 C22 -173.9(5) . . . . ?
N6 C21 C22 C23 179.4(5) . . . . ?
C21 C22 C23 C24 -166.8(7) . . . . ?
C33 N6 C25 C26 -177.2(5) . . . . ?
C21 N6 C25 C26 -55.7(6) . . . . ?
C29 N6 C25 C26 61.8(6) . . . . ?
N6 C25 C26 C27 -177.1(5) . . . . ?
C25 C26 C27 C28 178.5(5) . . . . ?
C33 N6 C29 C30 -51.2(6) . . . . ?
C21 N6 C29 C30 -172.5(5) . . . . ?
C25 N6 C29 C30 67.1(6) . . . . ?
N6 C29 C30 C31 -168.1(5) . . . . ?
C29 C30 C31 C32 -175.3(6) . . . . ?
C21 N6 C33 C34 56.6(6) . . . . ?
C25 N6 C33 C34 177.6(5) . . . . ?
C29 N6 C33 C34 -61.2(6) . . . . ?
N6 C33 C34 C35 171.0(5) . . . . ?
C33 C34 C35 C36 -74.5(7) . . . . ?
N5 Ru N1A C6A -136.0(5) . . . . ?
Cl3 Ru N1A C6A 12(3) . . . . ?
Cl4 Ru N1A C6A 42.3(4) . . . . ?
Cl2 Ru N1A C6A -47.0(4) . . . . ?
Cl1 Ru N1A C6A 131.2(4) . . . . ?
N5 Ru N1A C2A 39.7(5) . . . . ?
Cl3 Ru N1A C2A -172(3) . . . . ?
Cl4 Ru N1A C2A -142.1(4) . . . . ?
Cl2 Ru N1A C2A 128.7(4) . . . . ?
Cl1 Ru N1A C2A -53.1(4) . . . . ?
C6A N1A C2A C3A 1.7(9) . . . . ?
Ru N1A C2A C3A -174.1(4) . . . . ?
N1A C2A C3A C4A 0.8(9) . . . . ?
C2A C3A C4A C5A -3.2(9) . . . . ?
C2A C3A C4A C20 174.5(5) . . . . ?
C19 C20 C4A C3A -80.6(7) . . . . ?
C1 C20 C4A C3A 99.0(7) . . . . ?
C19 C20 C4A C5A 96.9(7) . . . . ?
C1 C20 C4A C5A -83.4(7) . . . . ?
C3A C4A C5A C6A 3.2(9) . . . . ?
C20 C4A C5A C6A -174.5(5) . . . . ?
C2A N1A C6A C5A -1.7(9) . . . . ?
Ru N1A C6A C5A 174.1(5) . . . . ?
C4A C5A C6A N1A -0.8(10) . . . . ?
C4 C5 C1B C2B 56.4(8) . . . . ?
C6 C5 C1B C2B -122.8(6) . . . . ?
C4 C5 C1B C6B -121.6(6) . . . . ?
C6 C5 C1B C6B 59.2(8) . . . . ?
C6B C1B C2B C3B -0.6(9) . . . . ?
C5 C1B C2B C3B -178.6(5) . . . . ?
C1B C2B C3B C4B 1.2(9) . . . . ?
C2B C3B C4B C5B -1.5(9) . . . . ?
C3B C4B C5B C6B 1.3(9) . . . . ?
C4B C5B C6B C1B -0.6(9) . . . . ?
C2B C1B C6B C5B 0.3(8) . . . . ?
C5 C1B C6B C5B 178.3(5) . . . . ?
C9 C10 C1C C6C 86.5(8) . . . . ?
C11 C10 C1C C6C -93.5(8) . . . . ?
C9 C10 C1C C2C -94.0(8) . . . . ?
C11 C10 C1C C2C 86.0(8) . . . . ?
C6C C1C C2C C3C -0.9(12) . . . . ?
C10 C1C C2C C3C 179.6(7) . . . . ?
C1C C2C C3C C4C 1.1(13) . . . . ?
C2C C3C C4C C5C -0.2(13) . . . . ?
C3C C4C C5C C6C -0.9(12) . . . . ?
C2C C1C C6C C5C -0.3(12) . . . . ?
C10 C1C C6C C5C 179.2(7) . . . . ?
C4C C5C C6C C1C 1.2(13) . . . . ?
C16 C15 C1D C6D 54.4(7) . . . . ?
C14 C15 C1D C6D -125.3(6) . . . . ?
C16 C15 C1D C2D -125.8(6) . . . . ?
C14 C15 C1D C2D 54.4(7) . . . . ?
C6D C1D C2D C3D 2.3(8) . . . . ?
C15 C1D C2D C3D -177.4(5) . . . . ?
C1D C2D C3D C4D -1.3(9) . . . . ?
C2D C3D C4D C5D -0.4(9) . . . . ?
C3D C4D C5D C6D 1.1(9) . . . . ?
C4D C5D C6D C1D -0.1(9) . . . . ?
C2D C1D C6D C5D -1.6(8) . . . . ?
C15 C1D C6D C5D 178.1(5) . . . . ?
